data_7701223
loop_
_publ_author_name
'Stein, Timo'
'Hoffmann, Frank'
'Fr\"oba, Michael'

_publ_section_title
;
 A new set of metal-organic frameworks synthesised from
 diisophthalate-based, 2'-phosphorus-substituted m-terphenyl linker
 molecules.
;
_journal_issue 40
_journal_name_full 'Dalton transactions (Cambridge, England : 2003)'
_journal_page_first 15127
_journal_page_last 15135
_journal_paper_doi 10.1039/c9dt03044a
_journal_volume 48
_journal_year 2019
_chemical_formula_sum 'C38 H31 O9 P'
_chemical_formula_weight 662.60
_chemical_name_systematic '(3,3??,5,5??-Tetramethoxycarbonyl-1,1?:3?,1??-terphen-2?-yl)diphenylphosphane oxide'
_space_group_crystal_system monoclinic
_space_group_IT_number 15
_space_group_name_Hall '-C 2yc'
_space_group_name_H-M_alt 'C 1 2/c 1'
_symmetry_space_group_name_Hall '-C 2yc'
_symmetry_space_group_name_H-M 'C 1 2/c 1'
_atom_sites_solution_hydrogens geom
_atom_sites_solution_primary iterative
_atom_sites_solution_secondary difmap
_audit_creation_method SHELXL-2018/3
_audit_update_record
;
2019-07-24 deposited with the CCDC.    2019-08-14 downloaded from the CCDC.
;
_cell_angle_alpha 90
_cell_angle_beta 99.4400(10)
_cell_angle_gamma 90
_cell_formula_units_Z 8
_cell_length_a 36.1084(4)
_cell_length_b 12.08210(10)
_cell_length_c 15.1558(2)
_cell_measurement_reflns_used 28734
_cell_measurement_temperature 100(2)
_cell_measurement_theta_max 76.4130
_cell_measurement_theta_min 3.8440
_cell_volume 6522.41(13)
_computing_cell_refinement 'CrysAlisPro 1.171.38.42b (Rigaku OD, 2015)'
_computing_data_collection 'CrysAlisPro 1.171.38.42b (Rigaku OD, 2015)'
_computing_data_reduction 'CrysAlisPro 1.171.38.42b (Rigaku OD, 2015)'
_computing_structure_refinement 'SHELXL-2018/3 (Sheldrick, 2018)'
_computing_structure_solution 'SUPERFLIP (Palatinus & Chapuis, 2007)'
_diffrn_ambient_environment N~2~
_diffrn_ambient_temperature 100(2)
_diffrn_detector 'CCD plate'
_diffrn_detector_area_resol_mean 10.4127
_diffrn_detector_type Atlas
_diffrn_measured_fraction_theta_full 1.000
_diffrn_measured_fraction_theta_max 1.000
_diffrn_measurement_details
;
List of Runs (angles in degrees, time in seconds):

  # Type    Start    End  Width  t~exp~   \w     \q     \k     \f   Frames
#--------------------------------------------------------------------------
  1  \w    -50.00  15.00   1.00    3.50    --  -42.10  38.00-120.00   65
  2  \w    -50.00 -14.00   1.00    3.50    --  -42.10 -57.00-150.00   36
  3  \w    -50.00 -10.00   1.00    3.50    --  -42.10 -77.00 -90.00   40
  4  \w    -71.00 -10.00   1.00    3.50    --  -42.10 -77.00-180.00   61
  5  \w    -75.00 -14.00   1.00    3.50    --  -42.10 -57.00   0.00   61
  6  \w      1.00  69.00   1.00    3.50    --   42.10 -99.00 120.00   68
  7  \w      3.00  49.00   1.00    3.50    --   42.10 -99.00  60.00   46
  8  \w      1.00  44.00   1.00    3.50    --   42.10 -99.00   0.00   43
  9  \w     37.00  83.00   1.00   14.00    --  112.00-111.00   0.00   46
 10  \w     77.00 114.00   1.00   14.00    --  112.00-111.00  30.00   37
 11  \w    110.00 145.00   1.00   14.00    --  112.00 -77.00   0.00   35
 12  \w     91.00 116.00   1.00   14.00    --  112.00-111.00 120.00   25
 13  \w     37.00  72.00   1.00   14.00    --  112.00-111.00 120.00   35
 14  \w     37.00 114.00   1.00   14.00    --  112.00-111.00  90.00   77
 15  \w     50.00 116.00   1.00   14.00    --  112.00-111.00 -30.00   66
 16  \w     87.00 116.00   1.00   14.00    --  112.00-111.00 -90.00   29
 17  \w     53.00 139.00   1.00   14.00    --  112.00 -61.00-180.00   86
 18  \w     82.00 114.00   1.00   14.00    --  112.00  64.00 -51.62   32
 19  \w    122.00 178.00   1.00   14.00    --  112.00  77.00 -60.00   56
 20  \w    146.00 173.00   1.00   14.00    --  112.00  77.00   0.00   27
 21  \w    141.00 168.00   1.00   14.00    --  112.00  61.00   7.16   27
 22  \w    134.00 160.00   1.00   14.00    --  112.00  62.00  43.04   26
 23  \w    113.00 176.00   1.00   14.00    --  112.00  77.00  30.00   63
 24  \w    121.00 176.00   1.00   14.00    --  112.00  73.00 -72.45   55
 25  \w    131.00 177.00   1.00   14.00    --  112.00  77.00-120.00   46
 26  \w    114.00 166.00   1.00   14.00    --  112.00  73.00-149.49   52
 27  \w    110.00 176.00   1.00   14.00    --  112.00  77.00-180.00   66
 28  \w     80.00 106.00   1.00   14.00    --  112.00  73.00 -72.45   26
 29  \w     79.00 174.00   1.00   14.00    --  112.00  77.00 -30.00   95
 30  \w    115.00 141.00   1.00   14.00    --  112.00  77.00  60.00   26
 31  \w    109.00 178.00   1.00   14.00    --  112.00  77.00 150.00   69
 32  \w    127.00 163.00   1.00   14.00    --  112.00  60.00 164.26   36
 33  \w     80.00 106.00   1.00   14.00    --  112.00  76.00  49.26   26
 34  \w     79.00 126.00   1.00   14.00    --  112.00  77.00  90.00   47
 35  \w     82.00 173.00   1.00   14.00    --  112.00  67.00 123.37   91
 36  \w     83.00 178.00   1.00   14.00    --  112.00  61.00  60.00   95
 37  \w     83.00 175.00   1.00   14.00    --  112.00  61.00  90.00   92
 38  \w     83.00 120.00   1.00   14.00    --  112.00  61.00 120.00   37
 39  \w     79.00 104.00   1.00   14.00    --  112.00  77.00 150.00   25
 40  \w     83.00 109.00   1.00   14.00    --  112.00  60.00 164.26   26
 41  \w     83.00 145.00   1.00   14.00    --  112.00  61.00 150.00   62
 42  \w     79.00 106.00   1.00   14.00    --  112.00  77.00  30.00   27
 43  \w     79.00 105.00   1.00   14.00    --  112.00  77.00   0.00   26
 44  \w     83.00 165.00   1.00   14.00    --  112.00  61.00   0.00   82
 45  \w     80.00 111.00   1.00   14.00    --  112.00  73.00-149.49   31
 46  \w     83.00 109.00   1.00   14.00    --  112.00  61.00-150.00   26
 47  \w     83.00 149.00   1.00   14.00    --  112.00  61.00-120.00   66
 48  \w     83.00 159.00   1.00   14.00    --  112.00  61.00 -90.00   76
 49  \w     80.00 105.00   1.00   14.00    --  112.00  76.00 -43.98   25
 50  \w     83.00 115.00   1.00   14.00    --  112.00  61.00 -30.00   32
 51  \w     83.00 129.00   1.00   14.00    --  112.00  61.00  30.00   46
 52  \w     79.00 106.00   1.00   14.00    --  112.00  77.00 -60.00   27
 53  \w     82.00 108.00   1.00   14.00    --  112.00  64.00 -77.00   26
 54  \w     79.00 105.00   1.00   14.00    --  112.00  77.00-120.00   26
 55  \w     80.00 107.00   1.00   14.00    --  112.00  77.00-150.00   27
 56  \w     83.00 109.00   1.00   14.00    --  112.00  61.00-180.00   26
 57  \w     79.00 105.00   1.00   14.00    --  112.00  77.00-180.00   26
 58  \w     83.00 109.00   1.00   14.00    --  112.00  61.00   7.16   26
 59  \w     83.00 109.00   1.00   14.00    --  112.00  62.00  43.04   26
 60  \w     79.00 105.00   1.00   14.00    --  112.00  77.00  60.00   26
 61  \w     79.00 105.00   1.00   14.00    --  112.00  77.00 120.00   26
 62  \w     81.00 112.00   1.00   14.00    --  112.00  70.00 178.61   31
 63  \w      7.00  33.00   1.00    3.50    --   42.10  86.00  60.00   26
 64  \w     37.00  91.00   1.00   14.00    --  112.00 -77.00   0.00   54
 65  \w     41.00  66.00   1.00   14.00    --  112.00-111.00 -90.00   25
 66  \w     40.00 112.00   1.00   14.00    --  112.00-111.00-150.00   72
 67  \w     33.00  96.00   1.00   14.00    --  112.00 -94.00 150.00   63
 68  \w    -95.00  -2.00   1.00    3.50    --  -42.10 125.00-150.00   93
 69  \w   -114.00 -88.00   1.00    3.50    --  -42.10 -57.00-150.00   26
 70  \w   -118.00 -79.00   1.00    3.50    --  -42.10 -77.00 -90.00   39
 71  \w   -118.00 -10.00   1.00    3.50    --  -42.10 -77.00 -30.00  108
 72  \w   -103.00 -10.00   1.00    3.50    --  -42.10 -77.00  90.00   93
 73  \w   -116.00 -18.00   1.00    3.50    --  -42.10 -38.00 120.00   98
;
_diffrn_measurement_device 'four-circle diffractometer'
_diffrn_measurement_device_type 'SuperNova, Dual, Cu at zero, Atlas'
_diffrn_measurement_method '\w scans'
_diffrn_orient_matrix_type 'CrysAlisPro convention (1999,Acta A55,543-557)'
_diffrn_orient_matrix_UB_11 0.0265707000
_diffrn_orient_matrix_UB_12 -0.1005188000
_diffrn_orient_matrix_UB_13 0.0138784000
_diffrn_orient_matrix_UB_21 0.0181646000
_diffrn_orient_matrix_UB_22 0.0370187000
_diffrn_orient_matrix_UB_23 -0.0803400000
_diffrn_orient_matrix_UB_31 0.0289076000
_diffrn_orient_matrix_UB_32 0.0691201000
_diffrn_orient_matrix_UB_33 0.0630176000
_diffrn_radiation_monochromator mirror
_diffrn_radiation_probe x-ray
_diffrn_radiation_type CuK\a
_diffrn_radiation_wavelength 1.54178
_diffrn_reflns_av_R_equivalents 0.0596
_diffrn_reflns_av_unetI/netI 0.0227
_diffrn_reflns_Laue_measured_fraction_full 1.000
_diffrn_reflns_Laue_measured_fraction_max 1.000
_diffrn_reflns_limit_h_max 44
_diffrn_reflns_limit_h_min -44
_diffrn_reflns_limit_k_max 14
_diffrn_reflns_limit_k_min -14
_diffrn_reflns_limit_l_max 18
_diffrn_reflns_limit_l_min -18
_diffrn_reflns_number 66459
_diffrn_reflns_point_group_measured_fraction_full 1.000
_diffrn_reflns_point_group_measured_fraction_max 1.000
_diffrn_reflns_theta_full 67.679
_diffrn_reflns_theta_max 72.484
_diffrn_reflns_theta_min 3.863
_diffrn_source 'micro-focus sealed X-ray tube'
_diffrn_source_type 'SuperNova (Cu) X-ray Source'
_exptl_absorpt_coefficient_mu 1.233
_exptl_absorpt_correction_T_max 1.00000
_exptl_absorpt_correction_T_min 0.75542
_exptl_absorpt_correction_type multi-scan
_exptl_absorpt_process_details
;
CrysAlisPro 1.171.38.42b (Rigaku Oxford Diffraction, 2015)
Empirical absorption correction using spherical harmonics,
 implemented in SCALE3 ABSPACK scaling algorithm.
;
_exptl_crystal_colour colorless
_exptl_crystal_density_diffrn 1.350
_exptl_crystal_description plate
_exptl_crystal_F_000 2768
_exptl_crystal_recrystallization_method 'recrystallization from ethanol at 0 \%C'
_exptl_crystal_size_max 0.28
_exptl_crystal_size_mid 0.07
_exptl_crystal_size_min 0.03
_refine_diff_density_max 0.382
_refine_diff_density_min -0.496
_refine_diff_density_rms 0.051
_refine_ls_extinction_method none
_refine_ls_goodness_of_fit_ref 1.029
_refine_ls_hydrogen_treatment constr
_refine_ls_matrix_type full
_refine_ls_number_parameters 437
_refine_ls_number_reflns 6465
_refine_ls_number_restraints 0
_refine_ls_restrained_S_all 1.029
_refine_ls_R_factor_all 0.0421
_refine_ls_R_factor_gt 0.0381
_refine_ls_shift/su_max 0.001
_refine_ls_shift/su_mean 0.000
_refine_ls_structure_factor_coef Fsqd
_refine_ls_weighting_details 'w=1/[\s^2^(Fo^2^)+(0.0529P)^2^+6.5889P] where P=(Fo^2^+2Fc^2^)/3'
_refine_ls_weighting_scheme calc
_refine_ls_wR_factor_gt 0.0937
_refine_ls_wR_factor_ref 0.0980
_reflns_Friedel_coverage 0.000
_reflns_number_gt 5841
_reflns_number_total 6465
_reflns_threshold_expression 'I > 2\s(I)'
_cod_data_source_file c9dt03044a2.cif
_cod_data_source_block 3dmonoclinic
_cod_depositor_comments 'Adding full bibliography for 7701221--7701232.cif.'
_cod_database_code 7701223
_shelx_shelxl_version_number 2018/3
_shelx_space_group_comment
;
The symmetry employed for this shelxl refinement is uniquely defined
by the following loop, which should always be used as a source of
symmetry information in preference to the above space-group names.
They are only intended as comments.
;
_cell_oxdiff_length_a 36.1015(7)
_cell_oxdiff_length_b 12.0845(2)
_cell_oxdiff_length_c 15.1557(3)
_cell_oxdiff_angle_alpha 89.9404(15)
_cell_oxdiff_angle_beta 99.4413(16)
_cell_oxdiff_angle_gamma 89.9949(15)
_cell_oxdiff_volume 6522.4(2)
_cell_oxdiff_measurement_reflns_used 28834
_shelx_estimated_absorpt_t_min 0.724
_shelx_estimated_absorpt_t_max 0.964
_oxdiff_exptl_absorpt_empirical_full_min 0.178
_oxdiff_exptl_absorpt_empirical_full_max 1.490
_oxdiff_exptl_absorpt_empirical_details
;
Empirical correction (ABSPACK) includes:
- Absorption correction using spherical harmonics
- Frame scaling
;
_reflns_odcompleteness_completeness 99.97
_reflns_odcompleteness_theta 74.33
_reflns_odcompleteness_iscentric 1

loop_
_space_group_symop_operation_xyz
'x, y, z'
'-x, y, -z+1/2'
'x+1/2, y+1/2, z'
'-x+1/2, y+1/2, -z+1/2'
'-x, -y, -z'
'x, -y, z-1/2'
'-x+1/2, -y+1/2, -z'
'x+1/2, -y+1/2, z-1/2'

loop_
_atom_site_label
_atom_site_type_symbol
_atom_site_fract_x
_atom_site_fract_y
_atom_site_fract_z
_atom_site_U_iso_or_equiv
_atom_site_adp_type
_atom_site_occupancy
_atom_site_site_symmetry_order
_atom_site_calc_flag
_atom_site_refinement_flags_posn
_atom_site_refinement_flags_adp
C10 C 0.60534(3) 0.46070(10) 0.43044(8) 0.0120(2) Uani 1 1 d . .
C11 C 0.62389(3) 0.56219(10) 0.42079(8) 0.0134(2) Uani 1 1 d . .
C12 C 0.60894(4) 0.63411(10) 0.35166(9) 0.0155(3) Uani 1 1 d . .
H12 H 0.621032 0.702970 0.345971 0.019 Uiso 1 1 calc R U
C13 C 0.57712(4) 0.60790(11) 0.29141(9) 0.0157(3) Uani 1 1 d . .
H13 H 0.566599 0.659967 0.247357 0.019 Uiso 1 1 calc R U
C14 C 0.56074(4) 0.50478(11) 0.29602(9) 0.0150(2) Uani 1 1 d . .
H14 H 0.539824 0.484443 0.252495 0.018 Uiso 1 1 calc R U
C15 C 0.57462(3) 0.43069(10) 0.36373(8) 0.0127(2) Uani 1 1 d . .
O20 O 0.78147(3) 0.51488(11) 0.64220(11) 0.0474(4) Uani 1 1 d . .
C20 C 0.65956(3) 0.59816(11) 0.47720(8) 0.0135(2) Uani 1 1 d . .
O21 O 0.74562(3) 0.38040(9) 0.57172(8) 0.0274(2) Uani 1 1 d . .
C21 C 0.68913(4) 0.52531(11) 0.50506(9) 0.0147(2) Uani 1 1 d . .
H21 H 0.686812 0.449597 0.488137 0.018 Uiso 1 1 calc R U
O22 O 0.73158(4) 0.90469(10) 0.61604(10) 0.0442(4) Uani 1 1 d . .
C22 C 0.72213(4) 0.56291(11) 0.55767(9) 0.0178(3) Uani 1 1 d . .
O23 O 0.67332(3) 0.92894(8) 0.54333(8) 0.0263(2) Uani 1 1 d . .
C23 C 0.72645(4) 0.67436(12) 0.58004(10) 0.0199(3) Uani 1 1 d . .
H23 H 0.749062 0.699917 0.615122 0.024 Uiso 1 1 calc R U
C24 C 0.69754(4) 0.74802(11) 0.55084(9) 0.0166(3) Uani 1 1 d . .
C25 C 0.66423(4) 0.70981(11) 0.50078(9) 0.0147(3) Uani 1 1 d . .
H25 H 0.644327 0.760404 0.482310 0.018 Uiso 1 1 calc R U
C26 C 0.75304(4) 0.48594(13) 0.59501(11) 0.0247(3) Uani 1 1 d . .
C27 C 0.77263(5) 0.30019(15) 0.61428(14) 0.0394(4) Uani 1 1 d . .
H27A H 0.796954 0.313102 0.595370 0.059 Uiso 1 1 calc R U
H27B H 0.763870 0.225331 0.596857 0.059 Uiso 1 1 calc R U
H27C H 0.775335 0.307885 0.679392 0.059 Uiso 1 1 calc R U
C28 C 0.70311(4) 0.86730(12) 0.57501(10) 0.0212(3) Uani 1 1 d . .
C29 C 0.67747(5) 1.04629(13) 0.56157(14) 0.0366(4) Uani 1 1 d . .
H29A H 0.679440 1.059094 0.626028 0.055 Uiso 1 1 calc R U
H29B H 0.655556 1.085788 0.529827 0.055 Uiso 1 1 calc R U
H29C H 0.700214 1.073432 0.541220 0.055 Uiso 1 1 calc R U
O30 O 0.56644(3) -0.07579(8) 0.34440(8) 0.0288(3) Uani 1 1 d . .
C30 C 0.55613(4) 0.31988(10) 0.36056(8) 0.0131(2) Uani 1 1 d . .
O31 O 0.61103(3) 0.03517(8) 0.30609(7) 0.0197(2) Uani 1 1 d . .
C31 C 0.57564(4) 0.22322(11) 0.34779(8) 0.0139(2) Uani 1 1 d . .
H31 H 0.601216 0.227236 0.340281 0.017 Uiso 1 1 calc R U
O32 O 0.44369(3) 0.29234(8) 0.39639(8) 0.0247(2) Uani 1 1 d . .
C32 C 0.55782(4) 0.12057(10) 0.34599(9) 0.0145(3) Uani 1 1 d . .
O33 O 0.44725(3) 0.10737(8) 0.38974(8) 0.0227(2) Uani 1 1 d . .
C33 C 0.52052(4) 0.11316(11) 0.35831(9) 0.0155(3) Uani 1 1 d . .
H33 H 0.508733 0.042973 0.359289 0.019 Uiso 1 1 calc R U
C34 C 0.50068(4) 0.20959(11) 0.36916(8) 0.0143(3) Uani 1 1 d . .
C35 C 0.51818(4) 0.31210(10) 0.36796(8) 0.0134(2) Uani 1 1 d . .
H35 H 0.504093 0.377733 0.372226 0.016 Uiso 1 1 calc R U
C36 C 0.57807(4) 0.01580(11) 0.33268(9) 0.0165(3) Uani 1 1 d . .
C37 C 0.63300(4) -0.06174(12) 0.29385(11) 0.0233(3) Uani 1 1 d . .
H37A H 0.640291 -0.099204 0.351430 0.035 Uiso 1 1 calc R U
H37B H 0.655577 -0.039608 0.270214 0.035 Uiso 1 1 calc R U
H37C H 0.618040 -0.112225 0.251591 0.035 Uiso 1 1 calc R U
C38 C 0.46120(4) 0.20944(11) 0.38596(9) 0.0161(3) Uani 1 1 d . .
C39 C 0.40983(4) 0.10311(13) 0.41239(12) 0.0277(3) Uani 1 1 d . .
H39A H 0.410552 0.129185 0.473878 0.042 Uiso 1 1 calc R U
H39B H 0.400593 0.026722 0.407299 0.042 Uiso 1 1 calc R U
H39C H 0.393014 0.150531 0.371311 0.042 Uiso 1 1 calc R U
P40 P 0.61688(2) 0.36620(2) 0.52529(2) 0.01160(9) Uani 1 1 d . .
O40 O 0.63906(3) 0.26814(8) 0.50541(6) 0.0178(2) Uani 1 1 d . .
C40 C 0.63977(4) 0.43851(11) 0.62361(9) 0.0155(3) Uani 1 1 d . .
C41 C 0.66996(4) 0.38365(13) 0.67440(10) 0.0224(3) Uani 1 1 d . .
H41 H 0.677040 0.312217 0.656940 0.027 Uiso 1 1 calc R U
C42 C 0.68970(4) 0.43345(16) 0.75057(10) 0.0322(4) Uani 1 1 d . .
H42 H 0.710197 0.396052 0.785426 0.039 Uiso 1 1 calc R U
C43 C 0.67938(5) 0.53754(16) 0.77531(10) 0.0353(4) Uani 1 1 d . .
H43 H 0.693332 0.572562 0.826301 0.042 Uiso 1 1 calc R U
C44 C 0.64872(5) 0.59157(14) 0.72621(10) 0.0289(3) Uani 1 1 d . .
H44 H 0.641530 0.662546 0.744424 0.035 Uiso 1 1 calc R U
C45 C 0.62862(4) 0.54186(12) 0.65062(9) 0.0193(3) Uani 1 1 d . .
H45 H 0.607416 0.578029 0.617530 0.023 Uiso 1 1 calc R U
C46 C 0.57211(4) 0.32833(10) 0.55629(8) 0.0131(2) Uani 1 1 d . .
C47 C 0.56701(4) 0.21703(11) 0.57600(9) 0.0173(3) Uani 1 1 d . .
H47 H 0.586209 0.164919 0.570536 0.021 Uiso 1 1 calc R U
C48 C 0.53408(4) 0.18189(12) 0.60354(10) 0.0217(3) Uani 1 1 d . .
H48 H 0.530956 0.106158 0.617499 0.026 Uiso 1 1 calc R U
C49 C 0.50571(4) 0.25749(12) 0.61068(9) 0.0203(3) Uani 1 1 d . .
H49 H 0.483068 0.233536 0.628898 0.024 Uiso 1 1 calc R U
C50 C 0.51067(4) 0.36870(11) 0.59096(9) 0.0168(3) Uani 1 1 d . .
H50 H 0.491230 0.420354 0.595419 0.020 Uiso 1 1 calc R U
C51 C 0.54383(4) 0.40470(11) 0.56482(8) 0.0142(2) Uani 1 1 d . .
H51 H 0.547237 0.480870 0.552819 0.017 Uiso 1 1 calc R U

loop_
_atom_site_aniso_label
_atom_site_aniso_U_11
_atom_site_aniso_U_22
_atom_site_aniso_U_33
_atom_site_aniso_U_23
_atom_site_aniso_U_13
_atom_site_aniso_U_12
C10 0.0112(5) 0.0108(5) 0.0130(6) 0.0001(4) -0.0011(5) 0.0011(4)
C11 0.0119(6) 0.0124(6) 0.0150(6) -0.0011(5) -0.0003(5) -0.0007(5)
C12 0.0172(6) 0.0114(6) 0.0166(6) 0.0010(5) -0.0009(5) -0.0031(5)
C13 0.0171(6) 0.0145(6) 0.0138(6) 0.0028(5) -0.0023(5) 0.0002(5)
C14 0.0136(6) 0.0162(6) 0.0133(6) -0.0004(5) -0.0036(5) -0.0022(5)
C15 0.0115(6) 0.0122(6) 0.0138(6) -0.0011(5) 0.0000(5) -0.0012(5)
O20 0.0189(6) 0.0336(7) 0.0796(10) -0.0026(7) -0.0218(6) 0.0048(5)
C20 0.0115(6) 0.0145(6) 0.0138(6) 0.0011(5) 0.0000(5) -0.0024(5)
O21 0.0207(5) 0.0194(5) 0.0394(6) 0.0042(4) -0.0031(5) 0.0076(4)
C21 0.0133(6) 0.0142(6) 0.0163(6) 0.0002(5) 0.0016(5) -0.0014(5)
O22 0.0296(6) 0.0261(6) 0.0668(9) -0.0163(6) -0.0221(6) -0.0050(5)
C22 0.0108(6) 0.0189(6) 0.0229(7) 0.0012(5) 0.0002(5) 0.0007(5)
O23 0.0201(5) 0.0115(5) 0.0459(7) -0.0020(4) 0.0009(5) -0.0021(4)
C23 0.0109(6) 0.0216(7) 0.0253(7) -0.0013(5) -0.0028(5) -0.0035(5)
C24 0.0136(6) 0.0160(6) 0.0193(6) -0.0015(5) -0.0003(5) -0.0034(5)
C25 0.0118(6) 0.0141(6) 0.0172(6) 0.0011(5) -0.0005(5) -0.0007(5)
C26 0.0134(6) 0.0238(7) 0.0351(8) 0.0018(6) -0.0013(6) 0.0014(5)
C27 0.0304(9) 0.0289(9) 0.0551(11) 0.0104(8) -0.0039(8) 0.0146(7)
C28 0.0171(7) 0.0182(7) 0.0271(7) -0.0043(5) -0.0003(6) -0.0036(5)
C29 0.0374(9) 0.0115(7) 0.0643(12) -0.0044(7) 0.0179(9) -0.0045(6)
O30 0.0264(5) 0.0130(5) 0.0503(7) -0.0020(4) 0.0160(5) -0.0031(4)
C30 0.0146(6) 0.0132(6) 0.0095(5) 0.0003(4) -0.0042(5) -0.0033(5)
O31 0.0142(4) 0.0145(4) 0.0309(5) -0.0004(4) 0.0049(4) 0.0004(4)
C31 0.0123(6) 0.0156(6) 0.0125(6) -0.0001(5) -0.0013(5) -0.0021(5)
O32 0.0155(5) 0.0170(5) 0.0409(6) 0.0005(4) 0.0029(4) 0.0017(4)
C32 0.0149(6) 0.0138(6) 0.0138(6) -0.0011(5) -0.0006(5) -0.0014(5)
O33 0.0147(5) 0.0152(5) 0.0399(6) -0.0014(4) 0.0095(4) -0.0038(4)
C33 0.0155(6) 0.0137(6) 0.0164(6) -0.0008(5) 0.0000(5) -0.0037(5)
C34 0.0132(6) 0.0147(6) 0.0137(6) -0.0006(5) -0.0021(5) -0.0029(5)
C35 0.0130(6) 0.0123(6) 0.0130(6) 0.0003(4) -0.0031(5) -0.0005(5)
C36 0.0151(6) 0.0155(6) 0.0183(6) -0.0020(5) 0.0005(5) -0.0030(5)
C37 0.0167(6) 0.0185(7) 0.0341(8) -0.0028(6) 0.0029(6) 0.0032(5)
C38 0.0141(6) 0.0147(6) 0.0181(6) 0.0004(5) -0.0018(5) -0.0028(5)
C39 0.0160(7) 0.0213(7) 0.0486(10) 0.0002(7) 0.0133(7) -0.0036(6)
P40 0.01002(15) 0.01010(16) 0.01321(16) 0.00175(11) -0.00247(12) 0.00061(11)
O40 0.0167(4) 0.0133(4) 0.0225(5) 0.0020(4) 0.0005(4) 0.0052(4)
C40 0.0122(6) 0.0196(6) 0.0135(6) 0.0020(5) -0.0015(5) -0.0038(5)
C41 0.0140(6) 0.0307(8) 0.0203(7) 0.0088(6) -0.0032(5) -0.0026(6)
C42 0.0203(7) 0.0523(10) 0.0197(7) 0.0117(7) -0.0095(6) -0.0137(7)
C43 0.0362(9) 0.0525(11) 0.0147(7) -0.0017(7) -0.0033(6) -0.0290(8)
C44 0.0364(9) 0.0303(8) 0.0217(7) -0.0089(6) 0.0102(7) -0.0190(7)
C45 0.0181(6) 0.0211(7) 0.0189(6) -0.0019(5) 0.0039(5) -0.0056(5)
C46 0.0139(6) 0.0126(6) 0.0111(6) 0.0009(4) -0.0032(5) -0.0016(5)
C47 0.0187(6) 0.0122(6) 0.0199(6) 0.0016(5) -0.0002(5) -0.0001(5)
C48 0.0244(7) 0.0156(6) 0.0246(7) 0.0029(5) 0.0024(6) -0.0061(5)
C49 0.0178(6) 0.0234(7) 0.0195(6) -0.0005(5) 0.0024(5) -0.0074(5)
C50 0.0140(6) 0.0192(7) 0.0157(6) -0.0025(5) -0.0016(5) -0.0007(5)
C51 0.0142(6) 0.0134(6) 0.0131(6) 0.0002(5) -0.0035(5) -0.0007(5)

loop_
_atom_type_symbol
_atom_type_description
_atom_type_scat_dispersion_real
_atom_type_scat_dispersion_imag
_atom_type_scat_source
C C 0.0181 0.0091 'International Tables Vol C Tables 4.2.6.8 and 6.1.1.4'
H H 0.0000 0.0000 'International Tables Vol C Tables 4.2.6.8 and 6.1.1.4'
O O 0.0492 0.0322 'International Tables Vol C Tables 4.2.6.8 and 6.1.1.4'
P P 0.2955 0.4335 'International Tables Vol C Tables 4.2.6.8 and 6.1.1.4'

loop_
_geom_angle_atom_site_label_1
_geom_angle_atom_site_label_2
_geom_angle_atom_site_label_3
_geom_angle
C11 C10 C15 118.36(11)
C11 C10 P40 124.81(9)
C15 C10 P40 116.79(9)
C12 C11 C10 118.95(11)
C12 C11 C20 116.07(11)
C10 C11 C20 124.93(11)
C13 C12 C11 121.94(12)
C13 C12 H12 119.0
C11 C12 H12 119.0
C12 C13 C14 119.21(12)
C12 C13 H13 120.4
C14 C13 H13 120.4
C13 C14 C15 120.69(12)
C13 C14 H14 119.7
C15 C14 H14 119.7
C14 C15 C10 120.37(11)
C14 C15 C30 116.61(11)
C10 C15 C30 123.01(11)
C21 C20 C25 118.50(12)
C21 C20 C11 122.47(11)
C25 C20 C11 119.00(11)
C26 O21 C27 115.39(13)
C20 C21 C22 120.44(12)
C20 C21 H21 119.8
C22 C21 H21 119.8
C23 C22 C21 120.34(12)
C23 C22 C26 117.66(12)
C21 C22 C26 121.95(13)
C28 O23 C29 115.28(12)
C24 C23 C22 119.65(12)
C24 C23 H23 120.2
C22 C23 H23 120.2
C23 C24 C25 119.92(12)
C23 C24 C28 118.48(12)
C25 C24 C28 121.59(12)
C24 C25 C20 121.10(12)
C24 C25 H25 119.4
C20 C25 H25 119.4
O20 C26 O21 123.24(14)
O20 C26 C22 123.85(14)
O21 C26 C22 112.90(12)
O21 C27 H27A 109.5
O21 C27 H27B 109.5
H27A C27 H27B 109.5
O21 C27 H27C 109.5
H27A C27 H27C 109.5
H27B C27 H27C 109.5
O22 C28 O23 123.33(13)
O22 C28 C24 124.09(14)
O23 C28 C24 112.54(12)
O23 C29 H29A 109.5
O23 C29 H29B 109.5
H29A C29 H29B 109.5
O23 C29 H29C 109.5
H29A C29 H29C 109.5
H29B C29 H29C 109.5
C31 C30 C35 118.67(11)
C31 C30 C15 121.49(11)
C35 C30 C15 119.82(11)
C36 O31 C37 115.57(10)
C30 C31 C32 120.37(12)
C30 C31 H31 119.8
C32 C31 H31 119.8
C33 C32 C31 120.50(12)
C33 C32 C36 118.01(11)
C31 C32 C36 121.48(12)
C38 O33 C39 114.57(11)
C34 C33 C32 119.34(12)
C34 C33 H33 120.3
C32 C33 H33 120.3
C33 C34 C35 120.00(12)
C33 C34 C38 123.03(11)
C35 C34 C38 116.93(11)
C34 C35 C30 120.97(12)
C34 C35 H35 119.5
C30 C35 H35 119.5
O30 C36 O31 123.55(12)
O30 C36 C32 124.61(12)
O31 C36 C32 111.84(11)
O31 C37 H37A 109.5
O31 C37 H37B 109.5
H37A C37 H37B 109.5
O31 C37 H37C 109.5
H37A C37 H37C 109.5
H37B C37 H37C 109.5
O32 C38 O33 123.35(12)
O32 C38 C34 123.89(12)
O33 C38 C34 112.75(11)
O33 C39 H39A 109.5
O33 C39 H39B 109.5
H39A C39 H39B 109.5
O33 C39 H39C 109.5
H39A C39 H39C 109.5
H39B C39 H39C 109.5
O40 P40 C40 111.31(6)
O40 P40 C46 112.56(6)
C40 P40 C46 102.41(6)
O40 P40 C10 113.48(6)
C40 P40 C10 111.15(6)
C46 P40 C10 105.25(6)
C45 C40 C41 120.06(13)
C45 C40 P40 124.08(10)
C41 C40 P40 115.85(11)
C42 C41 C40 120.04(15)
C42 C41 H41 120.0
C40 C41 H41 120.0
C43 C42 C41 119.67(15)
C43 C42 H42 120.2
C41 C42 H42 120.2
C42 C43 C44 120.58(14)
C42 C43 H43 119.7
C44 C43 H43 119.7
C45 C44 C43 120.06(15)
C45 C44 H44 120.0
C43 C44 H44 120.0
C44 C45 C40 119.52(14)
C44 C45 H45 120.2
C40 C45 H45 120.2
C47 C46 C51 119.47(12)
C47 C46 P40 116.91(10)
C51 C46 P40 123.56(10)
C48 C47 C46 120.52(13)
C48 C47 H47 119.7
C46 C47 H47 119.7
C49 C48 C47 120.03(13)
C49 C48 H48 120.0
C47 C48 H48 120.0
C48 C49 C50 119.63(13)
C48 C49 H49 120.2
C50 C49 H49 120.2
C51 C50 C49 120.61(13)
C51 C50 H50 119.7
C49 C50 H50 119.7
C50 C51 C46 119.73(12)
C50 C51 H51 120.1
C46 C51 H51 120.1

loop_
_geom_bond_atom_site_label_1
_geom_bond_atom_site_label_2
_geom_bond_distance
C10 C11 1.4162(17)
C10 C15 1.4198(17)
C10 P40 1.8296(12)
C11 C12 1.3995(18)
C11 C20 1.4893(17)
C12 C13 1.3821(19)
C12 H12 0.9500
C13 C14 1.3859(18)
C13 H13 0.9500
C14 C15 1.3917(18)
C14 H14 0.9500
C15 C30 1.4932(17)
O20 C26 1.203(2)
C20 C21 1.3947(18)
C20 C25 1.3987(18)
O21 C26 1.3384(19)
O21 C27 1.4491(18)
C21 C22 1.3965(18)
C21 H21 0.9500
O22 C28 1.1993(19)
C22 C23 1.391(2)
C22 C26 1.4912(19)
O23 C28 1.3313(18)
O23 C29 1.4476(17)
C23 C24 1.3878(19)
C23 H23 0.9500
C24 C25 1.3913(18)
C24 C28 1.4924(18)
C25 H25 0.9500
C27 H27A 0.9800
C27 H27B 0.9800
C27 H27C 0.9800
C29 H29A 0.9800
C29 H29B 0.9800
C29 H29C 0.9800
O30 C36 1.2070(17)
C30 C31 1.3937(18)
C30 C35 1.3964(18)
O31 C36 1.3383(16)
O31 C37 1.4432(16)
C31 C32 1.3954(17)
C31 H31 0.9500
O32 C38 1.2087(17)
C32 C33 1.3928(18)
C32 C36 1.4919(18)
O33 C38 1.3370(16)
O33 C39 1.4486(16)
C33 C34 1.3915(18)
C33 H33 0.9500
C34 C35 1.3918(17)
C34 C38 1.4885(18)
C35 H35 0.9500
C37 H37A 0.9800
C37 H37B 0.9800
C37 H37C 0.9800
C39 H39A 0.9800
C39 H39B 0.9800
C39 H39C 0.9800
P40 O40 1.4884(9)
P40 C40 1.8063(13)
P40 C46 1.8144(13)
C40 C45 1.394(2)
C40 C41 1.3947(19)
C41 C42 1.390(2)
C41 H41 0.9500
C42 C43 1.381(3)
C42 H42 0.9500
C43 C44 1.391(3)
C43 H43 0.9500
C44 C45 1.388(2)
C44 H44 0.9500
C45 H45 0.9500
C46 C47 1.3962(18)
C46 C51 1.3980(18)
C47 C48 1.390(2)
C47 H47 0.9500
C48 C49 1.390(2)
C48 H48 0.9500
C49 C50 1.394(2)
C49 H49 0.9500
C50 C51 1.3911(18)
C50 H50 0.9500
C51 H51 0.9500
